data_7112487
loop_
_publ_author_name
'Jonathan P. Moerdyk'
'Christopher W. Bielawski'

_publ_section_title
;
 Reductive generation of stable, five-membered N,N'-diamidocarbenes
;
_journal_name_full Chem.Commun.
_journal_page_first 4551
_journal_paper_doi 10.1039/C4CC00846D
_journal_volume 50
_journal_year 2014
_chemical_formula_moiety 'C15 H24 N2 O3'
_chemical_formula_sum 'C15 H24 N2 O3'
_chemical_formula_weight 280.36
_chemical_name_common 5DACMeVinylKetone
_chemical_name_systematic
; 
 ? 
;
_space_group_IT_number 4
_symmetry_cell_setting monoclinic
_symmetry_space_group_name_Hall 'P 2yb'
_symmetry_space_group_name_H-M 'P 1 21 1'
_atom_sites_solution_hydrogens geom
_atom_sites_solution_primary direct
_atom_sites_solution_secondary difmap
_audit_creation_method SHELXL-97
_cell_angle_alpha 90.00
_cell_angle_beta 93.800(2)
_cell_angle_gamma 90.00
_cell_formula_units_Z 2
_cell_length_a 6.1949(2)
_cell_length_b 13.0960(3)
_cell_length_c 9.5555(3)
_cell_measurement_temperature 150(2)
_cell_volume 773.52(4)
_computing_structure_refinement 'SHELXL-97 (Sheldrick, 1997)'
_computing_structure_solution 'SHELXS-97 (Sheldrick, 1990)'
_diffrn_ambient_temperature 150(2)
_diffrn_measured_fraction_theta_full 1.000
_diffrn_measured_fraction_theta_max 1.000
_diffrn_measurement_device_type 'CCD area detector'
_diffrn_measurement_method 'phi and omega scans'
_diffrn_radiation_monochromator graphite
_diffrn_radiation_source 'fine-focus sealed tube'
_diffrn_radiation_type MoK\a
_diffrn_radiation_wavelength 0.71073
_diffrn_reflns_av_R_equivalents 0.0346
_diffrn_reflns_av_sigmaI/netI 0.0187
_diffrn_reflns_limit_h_max 7
_diffrn_reflns_limit_h_min -7
_diffrn_reflns_limit_k_max 15
_diffrn_reflns_limit_k_min -15
_diffrn_reflns_limit_l_max 11
_diffrn_reflns_limit_l_min -11
_diffrn_reflns_number 20735
_diffrn_reflns_theta_full 25.00
_diffrn_reflns_theta_max 25.00
_diffrn_reflns_theta_min 2.14
_exptl_absorpt_coefficient_mu 0.084
_exptl_absorpt_correction_type none
_exptl_absorpt_process_details none
_exptl_crystal_colour colorless
_exptl_crystal_density_diffrn 1.204
_exptl_crystal_density_method 'not measured'
_exptl_crystal_description prism
_exptl_crystal_F_000 304
_exptl_crystal_size_max 0.26
_exptl_crystal_size_mid 0.24
_exptl_crystal_size_min 0.07
_refine_diff_density_max 0.197
_refine_diff_density_min -0.217
_refine_diff_density_rms 0.070
_refine_ls_abs_structure_details 'Flack H D (1983), Acta Cryst. A39, 876-881'
_refine_ls_abs_structure_Flack 0.4(9)
_refine_ls_extinction_method none
_refine_ls_goodness_of_fit_ref 1.006
_refine_ls_hydrogen_treatment constr
_refine_ls_matrix_type full
_refine_ls_number_parameters 188
_refine_ls_number_reflns 2727
_refine_ls_number_restraints 1
_refine_ls_restrained_S_all 1.006
_refine_ls_R_factor_all 0.0303
_refine_ls_R_factor_gt 0.0285
_refine_ls_shift/su_max 0.000
_refine_ls_shift/su_mean 0.000
_refine_ls_structure_factor_coef Fsqd
_refine_ls_weighting_details 'calc w=1/[\s^2^(Fo^2^)+(0.0529P)^2^+0.1131P] where P=(Fo^2^+2Fc^2^)/3'
_refine_ls_weighting_scheme calc
_refine_ls_wR_factor_gt 0.0781
_refine_ls_wR_factor_ref 0.0798
_reflns_number_gt 2621
_reflns_number_total 2727
_reflns_threshold_expression >2sigma(I)
_cod_data_source_file c4cc00846d2.cif
_cod_data_source_block 5DACMeVinylKetone_4
_cod_original_sg_symbol_H-M P21
_cod_database_code 7112487

loop_
_symmetry_equiv_pos_as_xyz
'x, y, z'
'-x, y+1/2, -z'

loop_
_atom_site_label
_atom_site_type_symbol
_atom_site_fract_x
_atom_site_fract_y
_atom_site_fract_z
_atom_site_U_iso_or_equiv
_atom_site_adp_type
_atom_site_occupancy
_atom_site_symmetry_multiplicity
_atom_site_calc_flag
_atom_site_refinement_flags
N1 N 0.21847(19) 0.79409(9) 0.01094(12) 0.0225(3) Uani 1 1 d .
O1 O 0.24169(19) 0.94519(9) -0.11334(12) 0.0380(3) Uani 1 1 d .
C1 C 0.3109(2) 0.75559(11) 0.14688(15) 0.0207(3) Uani 1 1 d .
O2 O 0.47860(19) 1.01212(9) 0.13957(15) 0.0418(3) Uani 1 1 d .
N2 N 0.4094(2) 0.84760(10) 0.21195(13) 0.0249(3) Uani 1 1 d .
C2 C 0.2779(2) 0.89153(11) -0.01026(17) 0.0273(3) Uani 1 1 d .
O3 O 0.14173(15) 0.71976(7) 0.22858(10) 0.0222(2) Uani 1 1 d .
C3 C 0.4028(2) 0.92667(12) 0.12227(18) 0.0289(3) Uani 1 1 d .
C4 C 0.0760(2) 0.73771(12) -0.09762(15) 0.0263(3) Uani 1 1 d .
C5 C 0.1928(3) 0.73407(16) -0.23394(16) 0.0399(4) Uani 1 1 d .
H5A H 0.2289 0.8022 -0.2612 0.060 Uiso 1 1 calc R
H5B H 0.0999 0.7033 -0.3065 0.060 Uiso 1 1 calc R
H5C H 0.3227 0.6944 -0.2195 0.060 Uiso 1 1 calc R
C6 C 0.0253(3) 0.62908(12) -0.05519(17) 0.0302(4) Uani 1 1 d .
H6A H -0.0499 0.6301 0.0295 0.045 Uiso 1 1 calc R
H6B H 0.1576 0.5914 -0.0396 0.045 Uiso 1 1 calc R
H6C H -0.0640 0.5971 -0.1286 0.045 Uiso 1 1 calc R
C7 C -0.1357(3) 0.79738(15) -0.1165(2) 0.0400(4) Uani 1 1 d .
H7A H -0.2013 0.8012 -0.0284 0.060 Uiso 1 1 calc R
H7B H -0.2322 0.7633 -0.1840 0.060 Uiso 1 1 calc R
H7C H -0.1067 0.8651 -0.1489 0.060 Uiso 1 1 calc R
C8 C 0.5157(3) 0.85832(13) 0.35810(16) 0.0327(4) Uani 1 1 d .
C9 C 0.7544(3) 0.88383(15) 0.3452(2) 0.0408(4) Uani 1 1 d .
H9A H 0.8220 0.8297 0.2964 0.061 Uiso 1 1 calc R
H9B H 0.8250 0.8914 0.4371 0.061 Uiso 1 1 calc R
H9C H 0.7660 0.9464 0.2940 0.061 Uiso 1 1 calc R
C10 C 0.4987(3) 0.76259(15) 0.44575(18) 0.0444(5) Uani 1 1 d .
H10A H 0.5656 0.7066 0.4003 0.067 Uiso 1 1 calc R
H10B H 0.3491 0.7471 0.4559 0.067 Uiso 1 1 calc R
H10C H 0.5706 0.7734 0.5367 0.067 Uiso 1 1 calc R
C11 C 0.3995(3) 0.94485(18) 0.4303(2) 0.0517(5) Uani 1 1 d .
H11A H 0.4177 1.0075 0.3802 0.078 Uiso 1 1 calc R
H11B H 0.4598 0.9522 0.5250 0.078 Uiso 1 1 calc R
H11C H 0.2482 0.9292 0.4311 0.078 Uiso 1 1 calc R
C12 C 0.4682(2) 0.66456(11) 0.13468(15) 0.0233(3) Uani 1 1 d .
H12A H 0.4779 0.6442 0.0377 0.028 Uiso 1 1 calc R
H12B H 0.6117 0.6811 0.1751 0.028 Uiso 1 1 calc R
C13 C 0.3649(3) 0.58317(11) 0.21698(16) 0.0273(3) Uani 1 1 d .
H13A H 0.4191 0.5175 0.2313 0.033 Uiso 1 1 calc R
C14 C 0.1861(2) 0.61813(11) 0.26619(15) 0.0248(3) Uani 1 1 d .
C15 C 0.0228(3) 0.57261(13) 0.35359(16) 0.0327(4) Uani 1 1 d .
H15A H 0.0614 0.5031 0.3751 0.049 Uiso 1 1 calc R
H15B H -0.1165 0.5744 0.3033 0.049 Uiso 1 1 calc R
H15C H 0.0176 0.6108 0.4391 0.049 Uiso 1 1 calc R

loop_
_atom_site_aniso_label
_atom_site_aniso_U_11
_atom_site_aniso_U_22
_atom_site_aniso_U_33
_atom_site_aniso_U_23
_atom_site_aniso_U_13
_atom_site_aniso_U_12
N1 0.0208(6) 0.0226(6) 0.0241(6) 0.0041(5) 0.0021(5) -0.0006(5)
O1 0.0380(6) 0.0310(6) 0.0450(7) 0.0177(6) 0.0024(5) -0.0015(5)
C1 0.0192(7) 0.0224(7) 0.0210(7) 0.0011(5) 0.0034(6) -0.0009(5)
O2 0.0376(6) 0.0229(6) 0.0646(9) -0.0015(6) 0.0023(6) -0.0077(5)
N2 0.0237(6) 0.0236(6) 0.0277(6) -0.0041(5) 0.0034(5) -0.0015(5)
C2 0.0236(8) 0.0236(7) 0.0355(9) 0.0057(6) 0.0072(6) 0.0004(6)
O3 0.0212(5) 0.0218(5) 0.0244(5) 0.0028(4) 0.0071(4) 0.0012(4)
C3 0.0227(7) 0.0235(8) 0.0412(9) 0.0002(7) 0.0070(6) -0.0003(6)
C4 0.0243(7) 0.0316(8) 0.0226(7) 0.0042(6) -0.0004(6) -0.0039(6)
C5 0.0471(10) 0.0494(11) 0.0239(8) 0.0001(7) 0.0063(7) -0.0079(8)
C6 0.0298(8) 0.0313(8) 0.0291(8) -0.0010(6) -0.0012(6) -0.0080(6)
C7 0.0266(8) 0.0444(9) 0.0478(10) 0.0086(8) -0.0058(7) -0.0012(7)
C8 0.0268(8) 0.0422(10) 0.0291(8) -0.0128(7) 0.0015(7) -0.0031(7)
C9 0.0267(9) 0.0506(10) 0.0446(10) -0.0118(8) -0.0025(8) -0.0027(8)
C10 0.0503(11) 0.0598(12) 0.0225(8) -0.0038(8) -0.0035(8) -0.0086(9)
C11 0.0408(11) 0.0663(14) 0.0482(12) -0.0291(11) 0.0053(9) 0.0058(10)
C12 0.0221(7) 0.0254(7) 0.0225(7) -0.0006(6) 0.0027(6) 0.0047(6)
C13 0.0326(8) 0.0230(7) 0.0263(8) 0.0041(6) 0.0016(6) 0.0058(6)
C14 0.0309(8) 0.0223(7) 0.0208(7) 0.0034(5) -0.0017(6) -0.0016(6)
C15 0.0368(9) 0.0353(9) 0.0264(8) 0.0081(7) 0.0041(7) -0.0056(7)

loop_
_atom_type_symbol
_atom_type_description
_atom_type_scat_dispersion_real
_atom_type_scat_dispersion_imag
_atom_type_scat_source
C C 0.0033 0.0016 'International Tables Vol C Tables 4.2.6.8 and 6.1.1.4'
H H 0.0000 0.0000 'International Tables Vol C Tables 4.2.6.8 and 6.1.1.4'
N N 0.0061 0.0033 'International Tables Vol C Tables 4.2.6.8 and 6.1.1.4'
O O 0.0106 0.0060 'International Tables Vol C Tables 4.2.6.8 and 6.1.1.4'

loop_
_geom_angle_atom_site_label_1
_geom_angle_atom_site_label_2
_geom_angle_atom_site_label_3
_geom_angle
C2 N1 C1 111.25(12)
C2 N1 C4 120.87(13)
C1 N1 C4 127.87(11)
O3 C1 N2 109.71(11)
O3 C1 N1 109.76(10)
N2 C1 N1 102.63(11)
O3 C1 C12 106.05(11)
N2 C1 C12 114.68(11)
N1 C1 C12 114.00(11)
C3 N2 C1 111.59(12)
C3 N2 C8 120.74(13)
C1 N2 C8 127.63(12)
O1 C2 N1 129.06(16)
O1 C2 C3 123.94(14)
N1 C2 C3 106.99(13)
C14 O3 C1 108.29(10)
O2 C3 N2 128.70(16)
O2 C3 C2 124.31(15)
N2 C3 C2 106.99(13)
N1 C4 C6 113.38(12)
N1 C4 C7 106.81(13)
C6 C4 C7 108.63(12)
N1 C4 C5 108.20(12)
C6 C4 C5 108.41(14)
C7 C4 C5 111.46(14)
C4 C5 H5A 109.5
C4 C5 H5B 109.5
H5A C5 H5B 109.5
C4 C5 H5C 109.5
H5A C5 H5C 109.5
H5B C5 H5C 109.5
C4 C6 H6A 109.5
C4 C6 H6B 109.5
H6A C6 H6B 109.5
C4 C6 H6C 109.5
H6A C6 H6C 109.5
H6B C6 H6C 109.5
C4 C7 H7A 109.5
C4 C7 H7B 109.5
H7A C7 H7B 109.5
C4 C7 H7C 109.5
H7A C7 H7C 109.5
H7B C7 H7C 109.5
N2 C8 C10 113.08(13)
N2 C8 C9 108.10(13)
C10 C8 C9 109.18(15)
N2 C8 C11 107.22(14)
C10 C8 C11 108.13(15)
C9 C8 C11 111.15(15)
C8 C9 H9A 109.5
C8 C9 H9B 109.5
H9A C9 H9B 109.5
C8 C9 H9C 109.5
H9A C9 H9C 109.5
H9B C9 H9C 109.5
C8 C10 H10A 109.5
C8 C10 H10B 109.5
H10A C10 H10B 109.5
C8 C10 H10C 109.5
H10A C10 H10C 109.5
H10B C10 H10C 109.5
C8 C11 H11A 109.5
C8 C11 H11B 109.5
H11A C11 H11B 109.5
C8 C11 H11C 109.5
H11A C11 H11C 109.5
H11B C11 H11C 109.5
C13 C12 C1 102.49(11)
C13 C12 H12A 111.3
C1 C12 H12A 111.3
C13 C12 H12B 111.3
C1 C12 H12B 111.3
H12A C12 H12B 109.2
C14 C13 C12 109.91(13)
C14 C13 H13A 125.0
C12 C13 H13A 125.0
C13 C14 O3 113.27(12)
C13 C14 C15 133.31(15)
O3 C14 C15 113.43(13)
C14 C15 H15A 109.5
C14 C15 H15B 109.5
H15A C15 H15B 109.5
C14 C15 H15C 109.5
H15A C15 H15C 109.5
H15B C15 H15C 109.5

loop_
_geom_bond_atom_site_label_1
_geom_bond_atom_site_label_2
_geom_bond_distance
N1 C2 1.3471(18)
N1 C1 1.4735(18)
N1 C4 1.5094(19)
O1 C2 1.2186(19)
C1 O3 1.4272(17)
C1 N2 1.4697(19)
C1 C12 1.5488(19)
O2 C3 1.2206(19)
N2 C3 1.343(2)
N2 C8 1.511(2)
C2 C3 1.511(2)
O3 C14 1.4012(17)
C4 C6 1.518(2)
C4 C7 1.527(2)
C4 C5 1.532(2)
C5 H5A 0.9600
C5 H5B 0.9600
C5 H5C 0.9600
C6 H6A 0.9600
C6 H6B 0.9600
C6 H6C 0.9600
C7 H7A 0.9600
C7 H7B 0.9600
C7 H7C 0.9600
C8 C10 1.515(3)
C8 C9 1.529(2)
C8 C11 1.531(2)
C9 H9A 0.9600
C9 H9B 0.9600
C9 H9C 0.9600
C10 H10A 0.9600
C10 H10B 0.9600
C10 H10C 0.9600
C11 H11A 0.9600
C11 H11B 0.9600
C11 H11C 0.9600
C12 C13 1.493(2)
C12 H12A 0.9700
C12 H12B 0.9700
C13 C14 1.314(2)
C13 H13A 0.9300
C14 C15 1.479(2)
C15 H15A 0.9600
C15 H15B 0.9600
C15 H15C 0.9600
